data_2237071
loop_
_publ_author_name
'Ng, Seik Weng'

_publ_section_title
;
 Tetrakis(triphenylphosphane-\k<i>P</i>)silver(I) trifluoroacetate ethanol
 monosolvate
;
_journal_coeditor_code XU5640
_journal_issue 12
_journal_name_full 'Acta Crystallographica Section E'
_journal_page_first m1536
_journal_paper_doi 10.1107/S1600536812045060
_journal_volume 68
_journal_year 2012
_chemical_formula_iupac '[Ag (C18 H15 P)4] (C2 F3 O), C2 H6 O'
_chemical_formula_moiety 'Ag C72 H60 P4 +, C2 F3 O -, C2 H6 O'
_chemical_formula_sum 'C76 H66 Ag F3 O3 P4'
_chemical_formula_weight 1316.04
_chemical_name_systematic
;
Tetrakis(triphenylphosphane-\k<i>P</i>)silver(I) trifluoroacetate ethanol
monosolvate
;
_space_group_IT_number 2
_symmetry_cell_setting triclinic
_symmetry_space_group_name_Hall '-P 1'
_symmetry_space_group_name_H-M 'P -1'
_atom_sites_solution_hydrogens geom
_atom_sites_solution_primary direct
_atom_sites_solution_secondary difmap
_audit_creation_method SHELXL-97
_cell_angle_alpha 89.4032(8)
_cell_angle_beta 85.4648(9)
_cell_angle_gamma 87.7804(9)
_cell_formula_units_Z 2
_cell_length_a 11.8005(2)
_cell_length_b 14.5169(2)
_cell_length_c 18.4830(3)
_cell_measurement_reflns_used 7238
_cell_measurement_temperature 100(2)
_cell_measurement_theta_max 28.0895
_cell_measurement_theta_min 2.2107
_cell_volume 3153.89(9)
_computing_cell_refinement 'SAINT (Bruker, 2009)'
_computing_data_collection 'APEX2 (Bruker, 2009)'
_computing_data_reduction 'SAINT (Bruker, 2009)'
_computing_molecular_graphics 'X-SEED (Barbour, 2001)'
_computing_publication_material 'publCIF (Westrip, 2010)'
_computing_structure_refinement 'SHELXL97 (Sheldrick, 2008)'
_computing_structure_solution 'SHELXS97 (Sheldrick, 2008)'
_diffrn_ambient_temperature 100(2)
_diffrn_measured_fraction_theta_full 0.992
_diffrn_measured_fraction_theta_max 0.992
_diffrn_measurement_device_type 'Bruker SMART APEX'
_diffrn_measurement_method '\w scans'
_diffrn_radiation_monochromator graphite
_diffrn_radiation_source 'fine-focus sealed tube'
_diffrn_radiation_type MoK\a
_diffrn_radiation_wavelength 0.71073
_diffrn_reflns_av_R_equivalents 0.0295
_diffrn_reflns_av_sigmaI/netI 0.0515
_diffrn_reflns_limit_h_max 10
_diffrn_reflns_limit_h_min -15
_diffrn_reflns_limit_k_max 18
_diffrn_reflns_limit_k_min -18
_diffrn_reflns_limit_l_max 24
_diffrn_reflns_limit_l_min -24
_diffrn_reflns_number 27139
_diffrn_reflns_theta_full 27.50
_diffrn_reflns_theta_max 27.50
_diffrn_reflns_theta_min 1.11
_diffrn_standards_decay_% 0
_diffrn_standards_interval_count 0
_diffrn_standards_interval_time 0
_diffrn_standards_number 0
_exptl_absorpt_coefficient_mu 0.480
_exptl_absorpt_correction_T_max 0.9272
_exptl_absorpt_correction_T_min 0.9101
_exptl_absorpt_correction_type multi-scan
_exptl_absorpt_process_details '(SADABS; Bruker, 2009)'
_exptl_crystal_colour colorless
_exptl_crystal_density_diffrn 1.386
_exptl_crystal_density_method 'not measured'
_exptl_crystal_description prism
_exptl_crystal_F_000 1360
_exptl_crystal_size_max 0.20
_exptl_crystal_size_mid 0.18
_exptl_crystal_size_min 0.16
_refine_diff_density_max 1.724
_refine_diff_density_min -0.870
_refine_ls_extinction_method none
_refine_ls_goodness_of_fit_ref 1.021
_refine_ls_hydrogen_treatment constr
_refine_ls_matrix_type full
_refine_ls_number_parameters 868
_refine_ls_number_reflns 14387
_refine_ls_number_restraints 218
_refine_ls_restrained_S_all 1.048
_refine_ls_R_factor_all 0.0639
_refine_ls_R_factor_gt 0.0469
_refine_ls_shift/su_max 0.002
_refine_ls_shift/su_mean 0.000
_refine_ls_structure_factor_coef Fsqd
_refine_ls_weighting_details 'calc w=1/[\s^2^(Fo^2^)+(0.0520P)^2^+3.9561P] where P=(Fo^2^+2Fc^2^)/3'
_refine_ls_weighting_scheme calc
_refine_ls_wR_factor_gt 0.1111
_refine_ls_wR_factor_ref 0.1218
_reflns_number_gt 11357
_reflns_number_total 14387
_reflns_threshold_expression I>2\s(I)
_cod_data_source_file xu5640.cif
_cod_data_source_block I
_cod_database_code 2237071
_cod_database_fobs_code 2237071

loop_
_symmetry_equiv_pos_as_xyz
'x, y, z'
'-x, -y, -z'

loop_
_atom_site_type_symbol
_atom_site_label
_atom_site_fract_x
_atom_site_fract_y
_atom_site_fract_z
_atom_site_U_iso_or_equiv
_atom_site_adp_type
_atom_site_calc_flag
_atom_site_refinement_flags
_atom_site_occupancy
_atom_site_symmetry_multiplicity
_atom_site_disorder_assembly
_atom_site_disorder_group
Ag Ag1 0.49426(2) 0.25264(3) 0.249511(12) 0.01994(10) Uani d P 0.9595(15) 1 A 1
Ag Ag1' 0.4729(6) 0.2070(7) 0.2557(3) 0.023(2) Uiso d P 0.0405(15) 1 A 2
P P1 0.57160(7) 0.41762(5) 0.21736(4) 0.02088(16) Uani d D 1 1 . .
P P2 0.34036(6) 0.21029(5) 0.16133(4) 0.02005(16) Uani d D 1 1 . .
P P3 0.40570(7) 0.25208(5) 0.38354(4) 0.02290(17) Uani d . 1 1 . .
P P4 0.66173(7) 0.12645(5) 0.23472(4) 0.02154(16) Uani d . 1 1 . .
C C1 0.6542(14) 0.4209(14) 0.1296(5) 0.0229(11) Uani d PGDU 0.50 1 A 1
C C2 0.7377(14) 0.3521(12) 0.1148(7) 0.024(2) Uani d PGU 0.50 1 A 1
H H2 0.7530 0.3071 0.1507 0.029 Uiso calc PR 0.50 1 A 1
C C3 0.7989(12) 0.3491(11) 0.0473(8) 0.0366(13) Uani d PGU 0.50 1 A 1
H H3A 0.8560 0.3021 0.0372 0.044 Uiso calc PR 0.50 1 A 1
C C4 0.7765(12) 0.4150(11) -0.0053(5) 0.0434(19) Uani d PGU 0.50 1 A 1
H H4 0.8183 0.4130 -0.0514 0.052 Uiso calc PR 0.50 1 A 1
C C5 0.6930(12) 0.4838(8) 0.0095(5) 0.040(2) Uani d PGU 0.50 1 A 1
H H5 0.6777 0.5289 -0.0265 0.048 Uiso calc PR 0.50 1 A 1
C C6 0.6318(11) 0.4868(11) 0.0769(7) 0.034(2) Uani d PGU 0.50 1 A 1
H H6 0.5747 0.5339 0.0870 0.041 Uiso calc PR 0.50 1 A 1
C C1' 0.6453(13) 0.4243(14) 0.1265(5) 0.0229(11) Uani d PGD 0.50 1 A 2
C C2' 0.7161(14) 0.3487(11) 0.1062(7) 0.024(2) Uani d PG 0.50 1 A 2
H H2' 0.7162 0.2949 0.1359 0.029 Uiso calc PR 0.50 1 A 2
C C3' 0.7868(13) 0.3518(10) 0.0424(9) 0.0366(13) Uani d PG 0.50 1 A 2
H H3'A 0.8351 0.3002 0.0285 0.044 Uiso calc PR 0.50 1 A 2
C C4' 0.7866(12) 0.4306(11) -0.0010(6) 0.0434(19) Uani d PG 0.50 1 A 2
H H4' 0.8349 0.4328 -0.0446 0.052 Uiso calc PR 0.50 1 A 2
C C5' 0.7158(12) 0.5062(8) 0.0194(5) 0.040(2) Uani d PG 0.50 1 A 2
H H5' 0.7157 0.5600 -0.0103 0.048 Uiso calc PR 0.50 1 A 2
C C6' 0.6452(12) 0.5031(11) 0.0831(7) 0.034(2) Uani d PG 0.50 1 A 2
H H6' 0.5968 0.5548 0.0970 0.041 Uiso calc PR 0.50 1 A 2
C C7 0.6726(3) 0.4645(2) 0.27605(15) 0.0219(6) Uani d . 1 1 A .
C C8 0.6548(3) 0.4498(2) 0.35090(16) 0.0259(6) Uani d . 1 1 . .
H H8 0.5944 0.4130 0.3697 0.031 Uiso calc R 1 1 A .
C C9 0.7255(3) 0.4890(2) 0.39783(17) 0.0295(7) Uani d . 1 1 A .
H H9 0.7135 0.4786 0.4486 0.035 Uiso calc R 1 1 . .
C C10 0.8130(3) 0.5429(2) 0.37087(18) 0.0337(8) Uani d . 1 1 . .
H H10 0.8601 0.5706 0.4032 0.040 Uiso calc R 1 1 A .
C C11 0.8325(3) 0.5568(2) 0.29674(19) 0.0344(8) Uani d . 1 1 A .
H H11 0.8937 0.5930 0.2782 0.041 Uiso calc R 1 1 . .
C C12 0.7622(3) 0.5178(2) 0.24969(17) 0.0290(7) Uani d . 1 1 . .
H H12 0.7756 0.5276 0.1989 0.035 Uiso calc R 1 1 A .
C C13 0.4659(3) 0.5128(2) 0.21474(15) 0.0213(6) Uani d . 1 1 A .
C C14 0.4809(3) 0.5999(2) 0.24330(16) 0.0273(7) Uani d . 1 1 . .
H H14 0.5506 0.6130 0.2628 0.033 Uiso calc R 1 1 A .
C C15 0.3939(3) 0.6675(2) 0.24326(17) 0.0319(7) Uani d . 1 1 A .
H H15 0.4049 0.7264 0.2629 0.038 Uiso calc R 1 1 . .
C C16 0.2923(3) 0.6503(2) 0.21526(17) 0.0315(7) Uani d . 1 1 . .
H H16 0.2333 0.6968 0.2156 0.038 Uiso calc R 1 1 A .
C C17 0.2770(3) 0.5642(3) 0.18652(19) 0.0357(8) Uani d . 1 1 A .
H H17 0.2070 0.5516 0.1671 0.043 Uiso calc R 1 1 . .
C C18 0.3635(3) 0.4961(2) 0.18587(18) 0.0311(7) Uani d . 1 1 . .
H H18 0.3524 0.4376 0.1655 0.037 Uiso calc R 1 1 A .
C C19 0.2138(9) 0.2872(9) 0.1581(11) 0.0211(6) Uani d PGDU 0.50 1 A 1
C C20 0.1725(12) 0.3355(9) 0.2198(9) 0.0259(19) Uani d PGU 0.50 1 A 1
H H20 0.2080 0.3268 0.2639 0.031 Uiso calc PR 0.50 1 A 1
C C21 0.0793(12) 0.3967(8) 0.2170(8) 0.031(2) Uani d PGU 0.50 1 A 1
H H21 0.0511 0.4298 0.2591 0.037 Uiso calc PR 0.50 1 A 1
C C22 0.0274(9) 0.4095(9) 0.1525(10) 0.0325(14) Uani d PGU 0.50 1 A 1
H H22 -0.0362 0.4513 0.1506 0.039 Uiso calc PR 0.50 1 A 1
C C23 0.0687(11) 0.3611(8) 0.0908(9) 0.032(2) Uani d PGU 0.50 1 A 1
H H23 0.0333 0.3698 0.0467 0.038 Uiso calc PR 0.50 1 A 1
C C24 0.1619(11) 0.3000(7) 0.0936(9) 0.024(2) Uani d PGU 0.50 1 A 1
H H24 0.1901 0.2669 0.0515 0.029 Uiso calc PR 0.50 1 A 1
C C19' 0.2151(9) 0.2889(9) 0.1579(11) 0.0211(6) Uani d PGD 0.50 1 A 2
C C20' 0.1617(12) 0.3165(9) 0.2243(9) 0.0259(19) Uani d PG 0.50 1 A 2
H H20B 0.1897 0.2941 0.2682 0.031 Uiso calc PR 0.50 1 A 2
C C21' 0.0672(12) 0.3770(8) 0.2264(8) 0.031(2) Uani d PG 0.50 1 A 2
H H21B 0.0306 0.3959 0.2717 0.037 Uiso calc PR 0.50 1 A 2
C C22' 0.0262(9) 0.4098(9) 0.1621(10) 0.0325(14) Uani d PG 0.50 1 A 2
H H22B -0.0383 0.4511 0.1636 0.039 Uiso calc PR 0.50 1 A 2
C C23' 0.0797(11) 0.3821(8) 0.0958(8) 0.032(2) Uani d PG 0.50 1 A 2
H H23B 0.0517 0.4045 0.0518 0.038 Uiso calc PR 0.50 1 A 2
C C24' 0.1742(11) 0.3217(8) 0.0937(9) 0.024(2) Uani d PG 0.50 1 A 2
H H24B 0.2107 0.3028 0.0483 0.029 Uiso calc PR 0.50 1 A 2
C C25 0.2782(3) 0.0978(2) 0.17701(14) 0.0210(6) Uani d . 1 1 A .
C C26 0.3512(3) 0.0204(2) 0.18005(17) 0.0284(7) Uani d . 1 1 . .
H H26 0.4311 0.0271 0.1731 0.034 Uiso calc R 1 1 A .
C C27 0.3086(3) -0.0657(2) 0.19307(18) 0.0331(7) Uani d . 1 1 A .
H H27 0.3594 -0.1179 0.1947 0.040 Uiso calc R 1 1 . .
C C28 0.1925(3) -0.0769(2) 0.20376(16) 0.0304(7) Uani d . 1 1 . .
H H28 0.1636 -0.1365 0.2125 0.036 Uiso calc R 1 1 A .
C C29 0.1197(3) -0.0012(2) 0.20163(18) 0.0328(7) Uani d . 1 1 A .
H H29 0.0400 -0.0083 0.2095 0.039 Uiso calc R 1 1 . .
C C30 0.1619(3) 0.0858(2) 0.18796(17) 0.0290(7) Uani d . 1 1 . .
H H30 0.1106 0.1377 0.1861 0.035 Uiso calc R 1 1 A .
C C31 0.3928(3) 0.2059(2) 0.06605(15) 0.0213(6) Uani d . 1 1 A .
C C32 0.3584(3) 0.1416(2) 0.01793(16) 0.0312(7) Uani d . 1 1 . .
H H32 0.3097 0.0943 0.0353 0.037 Uiso calc R 1 1 A .
C C33 0.3945(4) 0.1458(3) -0.05523(18) 0.0418(9) Uani d . 1 1 A .
H H33 0.3705 0.1016 -0.0878 0.050 Uiso calc R 1 1 . .
C C34 0.4658(3) 0.2147(2) -0.08077(18) 0.0380(8) Uani d . 1 1 . .
H H34 0.4890 0.2186 -0.1311 0.046 Uiso calc R 1 1 A .
C C35 0.5029(3) 0.2774(2) -0.03357(18) 0.0328(7) Uani d . 1 1 A .
H H35 0.5533 0.3235 -0.0511 0.039 Uiso calc R 1 1 . .
C C36 0.4669(3) 0.2733(2) 0.03937(17) 0.0274(7) Uani d . 1 1 . .
H H36 0.4928 0.3169 0.0717 0.033 Uiso calc R 1 1 A .
C C37 0.3416(3) 0.1458(2) 0.41606(16) 0.0272(7) Uani d . 1 1 A .
C C38 0.2692(3) 0.1035(2) 0.37159(17) 0.0297(7) Uani d . 1 1 . .
H H38 0.2577 0.1292 0.3251 0.036 Uiso calc R 1 1 A .
C C39 0.2139(3) 0.0250(3) 0.3940(2) 0.0385(8) Uani d . 1 1 A .
H H39 0.1649 -0.0032 0.3632 0.046 Uiso calc R 1 1 . .
C C40 0.2301(4) -0.0123(3) 0.4614(2) 0.0569(12) Uani d . 1 1 . .
H H40 0.1910 -0.0657 0.4775 0.068 Uiso calc R 1 1 A .
C C41 0.3027(5) 0.0275(3) 0.5053(2) 0.0691(16) Uani d . 1 1 A .
H H41 0.3147 0.0005 0.5513 0.083 Uiso calc R 1 1 . .
C C42 0.3587(4) 0.1063(3) 0.4835(2) 0.0481(11) Uani d . 1 1 . .
H H42 0.4086 0.1333 0.5144 0.058 Uiso calc R 1 1 A .
C C43 0.5011(3) 0.2772(2) 0.45307(15) 0.0250(6) Uani d . 1 1 A .
C C44 0.6071(3) 0.2316(3) 0.45084(18) 0.0368(8) Uani d . 1 1 . .
H H44 0.6274 0.1875 0.4140 0.044 Uiso calc R 1 1 A .
C C45 0.6832(3) 0.2496(3) 0.50158(19) 0.0396(8) Uani d . 1 1 A .
H H45 0.7549 0.2173 0.4995 0.048 Uiso calc R 1 1 . .
C C46 0.6564(3) 0.3134(2) 0.55461(18) 0.0356(8) Uani d . 1 1 . .
H H46 0.7091 0.3256 0.5893 0.043 Uiso calc R 1 1 A .
C C47 0.5521(3) 0.3599(3) 0.55731(19) 0.0404(9) Uani d . 1 1 A .
H H47 0.5332 0.4047 0.5939 0.049 Uiso calc R 1 1 . .
C C48 0.4744(3) 0.3420(2) 0.50723(17) 0.0316(7) Uani d . 1 1 . .
H H48 0.4026 0.3741 0.5099 0.038 Uiso calc R 1 1 A .
C C49 0.2877(3) 0.3360(2) 0.40079(15) 0.0235(6) Uani d . 1 1 A .
C C50 0.1899(3) 0.3173(2) 0.44508(16) 0.0286(7) Uani d . 1 1 . .
H H50 0.1838 0.2592 0.4688 0.034 Uiso calc R 1 1 A .
C C51 0.1018(3) 0.3828(3) 0.45465(19) 0.0352(8) Uani d . 1 1 A .
H H51 0.0355 0.3695 0.4849 0.042 Uiso calc R 1 1 . .
C C52 0.1103(3) 0.4672(3) 0.42015(18) 0.0370(8) Uani d . 1 1 . .
H H52 0.0493 0.5119 0.4263 0.044 Uiso calc R 1 1 A .
C C53 0.2076(3) 0.4872(2) 0.37652(17) 0.0358(8) Uani d . 1 1 A .
H H53 0.2136 0.5458 0.3533 0.043 Uiso calc R 1 1 . .
C C54 0.2958(3) 0.4220(2) 0.36680(16) 0.0306(7) Uani d . 1 1 . .
H H54 0.3623 0.4358 0.3369 0.037 Uiso calc R 1 1 A .
C C55 0.7365(3) 0.1113(2) 0.14455(16) 0.0242(6) Uani d . 1 1 A .
C C56 0.6711(3) 0.1029(2) 0.08542(16) 0.0272(7) Uani d . 1 1 . .
H H56 0.5905 0.1052 0.0928 0.033 Uiso calc R 1 1 A .
C C57 0.7228(3) 0.0913(2) 0.01613(17) 0.0326(8) Uani d . 1 1 A .
H H57 0.6776 0.0859 -0.0238 0.039 Uiso calc R 1 1 . .
C C58 0.8397(3) 0.0874(3) 0.00484(18) 0.0402(9) Uani d . 1 1 . .
H H58 0.8749 0.0789 -0.0427 0.048 Uiso calc R 1 1 A .
C C59 0.9056(3) 0.0961(3) 0.06287(19) 0.0457(10) Uani d . 1 1 A .
H H59 0.9862 0.0933 0.0551 0.055 Uiso calc R 1 1 . .
C C60 0.8539(3) 0.1088(3) 0.13279(18) 0.0374(8) Uani d . 1 1 . .
H H60 0.8993 0.1159 0.1724 0.045 Uiso calc R 1 1 A .
C C61 0.7769(3) 0.1492(2) 0.29168(15) 0.0223(6) Uani d . 1 1 A .
C C62 0.8057(3) 0.2397(3) 0.3006(2) 0.0424(9) Uani d . 1 1 . .
H H62 0.7656 0.2878 0.2770 0.051 Uiso calc R 1 1 A .
C C63 0.8923(4) 0.2609(3) 0.3435(2) 0.0480(10) Uani d . 1 1 A .
H H63 0.9111 0.3234 0.3490 0.058 Uiso calc R 1 1 . .
C C64 0.9506(3) 0.1930(3) 0.37779(19) 0.0365(8) Uani d . 1 1 . .
H H64 1.0098 0.2078 0.4071 0.044 Uiso calc R 1 1 A .
C C65 0.9229(3) 0.1031(3) 0.3696(2) 0.0421(9) Uani d . 1 1 A .
H H65 0.9635 0.0554 0.3934 0.051 Uiso calc R 1 1 . .
C C66 0.8365(3) 0.0808(2) 0.32717(19) 0.0335(8) Uani d . 1 1 . .
H H66 0.8181 0.0182 0.3223 0.040 Uiso calc R 1 1 A .
C C67 0.6285(3) 0.0083(2) 0.26122(16) 0.0249(6) Uani d . 1 1 A .
C C68 0.6938(3) -0.0683(2) 0.23552(18) 0.0359(8) Uani d . 1 1 . .
H H68 0.7536 -0.0610 0.1986 0.043 Uiso calc R 1 1 A .
C C69 0.6714(4) -0.1553(3) 0.2639(2) 0.0482(11) Uani d . 1 1 A .
H H69 0.7168 -0.2073 0.2467 0.058 Uiso calc R 1 1 . .
C C70 0.5837(4) -0.1668(3) 0.3169(2) 0.0486(11) Uani d . 1 1 . .
H H70 0.5697 -0.2264 0.3365 0.058 Uiso calc R 1 1 A .
C C71 0.5168(4) -0.0923(3) 0.3413(2) 0.0422(9) Uani d . 1 1 A .
H H71 0.4554 -0.1004 0.3770 0.051 Uiso calc R 1 1 . .
C C72 0.5393(3) -0.0052(2) 0.31369(19) 0.0339(8) Uani d . 1 1 . .
H H72 0.4931 0.0463 0.3309 0.041 Uiso calc R 1 1 A .
F F1 1.0119(5) 0.8242(4) 0.4427(2) 0.0662(15) Uani d PDU 0.50 1 B 1
F F2 0.8570(3) 0.8000(3) 0.3933(2) 0.0501(12) Uani d PDU 0.50 1 B 1
F F3 0.9765(4) 0.8959(3) 0.3440(3) 0.0540(13) Uani d PDU 0.50 1 B 1
O O1 1.0194(5) 0.7446(4) 0.2670(2) 0.0433(14) Uani d PDU 0.50 1 B 1
O O2 1.0651(9) 0.6753(7) 0.3659(4) 0.047(2) Uani d PDU 0.50 1 B 1
O O3 1.0003(5) 0.6425(4) 0.1458(3) 0.0512(15) Uani d PDU 0.50 1 C 1
H H3 0.9827 0.6210 0.1874 0.077 Uiso calc PR 0.50 1 C 1
C C73 1.0236(6) 0.7369(4) 0.3308(3) 0.0308(15) Uani d PDU 0.50 1 B 1
C C74 0.9680(6) 0.8131(5) 0.3784(3) 0.0298(17) Uani d PDU 0.50 1 B 1
C C75 0.9010(7) 0.6860(6) 0.1174(5) 0.042(2) Uani d PDU 0.50 1 C 1
H H75A 0.8427 0.6986 0.1580 0.051 Uiso calc PR 0.50 1 C 1
H H75B 0.8690 0.6430 0.0838 0.051 Uiso calc PR 0.50 1 C 1
C C76 0.9266(12) 0.7750(8) 0.0777(9) 0.082(4) Uani d PDU 0.50 1 C 1
H H76A 0.8569 0.8011 0.0587 0.124 Uiso calc PR 0.50 1 C 1
H H76B 0.9841 0.7630 0.0374 0.124 Uiso calc PR 0.50 1 C 1
H H76C 0.9554 0.8188 0.1112 0.124 Uiso calc PR 0.50 1 C 1
F F1' 0.9865(10) 0.6689(10) 0.0857(9) 0.248(7) Uani d PDU 0.50 1 D 2
F F2' 0.9180(14) 0.8159(8) 0.0845(11) 0.234(8) Uani d PDU 0.50 1 D 2
F F3' 0.8138(6) 0.7040(5) 0.1259(4) 0.100(2) Uani d PDU 0.50 1 D 2
O O1' 1.0300(6) 0.7086(5) 0.2197(5) 0.081(2) Uani d PDU 0.50 1 D 2
O O2' 0.9371(7) 0.8392(5) 0.1985(7) 0.118(3) Uani d PDU 0.50 1 D 2
C C73' 0.9687(8) 0.7605(6) 0.1858(5) 0.075(3) Uani d PDU 0.50 1 D 2
C C74' 0.9189(8) 0.7355(8) 0.1171(5) 0.079(4) Uani d PDU 0.50 1 D 2
O O3' 1.0611(19) 0.6908(11) 0.3634(11) 0.130(7) Uani d PDU 0.50 1 E 2
H H3' 1.0879 0.6930 0.3199 0.196 Uiso calc PR 0.50 1 E 2
C C75' 1.0495(14) 0.7819(10) 0.3921(8) 0.111(5) Uani d PDU 0.50 1 E 2
H H75C 1.1145 0.8160 0.3697 0.133 Uiso calc PR 0.50 1 E 2
H H75D 1.0609 0.7762 0.4445 0.133 Uiso calc PR 0.50 1 E 2
C C76' 0.9469(17) 0.8426(14) 0.3863(12) 0.128(8) Uani d PDU 0.50 1 E 2
H H76D 0.9535 0.8986 0.4146 0.192 Uiso calc PR 0.50 1 E 2
H H76E 0.8794 0.8101 0.4052 0.192 Uiso calc PR 0.50 1 E 2
H H76F 0.9398 0.8593 0.3353 0.192 Uiso calc PR 0.50 1 E 2

loop_
_atom_site_aniso_label
_atom_site_aniso_U_11
_atom_site_aniso_U_22
_atom_site_aniso_U_33
_atom_site_aniso_U_12
_atom_site_aniso_U_13
_atom_site_aniso_U_23
Ag1 0.02173(13) 0.0206(2) 0.01755(11) -0.00173(11) -0.00135(8) -0.00055(9)
P1 0.0226(4) 0.0212(4) 0.0190(3) -0.0013(3) -0.0026(3) -0.0003(3)
P2 0.0193(4) 0.0223(4) 0.0189(3) -0.0018(3) -0.0026(3) -0.0014(3)
P3 0.0289(4) 0.0235(4) 0.0157(3) 0.0009(3) 0.0009(3) -0.0003(3)
P4 0.0205(4) 0.0231(4) 0.0212(3) 0.0013(3) -0.0038(3) -0.0021(3)
C1 0.019(2) 0.030(2) 0.0199(14) -0.0040(18) -0.0026(14) -0.0031(13)
C2 0.017(5) 0.029(2) 0.027(3) -0.006(3) -0.008(3) -0.005(2)
C3 0.029(3) 0.046(2) 0.035(2) 0.000(2) 0.000(2) -0.0126(18)
C4 0.044(3) 0.060(5) 0.0253(19) -0.003(3) 0.007(2) -0.006(2)
C5 0.053(5) 0.043(6) 0.025(3) -0.008(4) -0.001(3) 0.007(3)
C6 0.047(3) 0.029(5) 0.024(2) 0.000(3) 0.001(2) 0.001(2)
C1' 0.019(2) 0.030(2) 0.0199(14) -0.0040(18) -0.0026(14) -0.0031(13)
C2' 0.017(5) 0.029(2) 0.027(3) -0.006(3) -0.008(3) -0.005(2)
C3' 0.029(3) 0.046(2) 0.035(2) 0.000(2) 0.000(2) -0.0126(18)
C4' 0.044(3) 0.060(5) 0.0253(19) -0.003(3) 0.007(2) -0.006(2)
C5' 0.053(5) 0.043(6) 0.025(3) -0.008(4) -0.001(3) 0.007(3)
C6' 0.047(3) 0.029(5) 0.024(2) 0.000(3) 0.001(2) 0.001(2)
C7 0.0222(15) 0.0224(15) 0.0209(13) 0.0028(12) -0.0023(11) -0.0014(11)
C8 0.0289(17) 0.0233(16) 0.0252(15) 0.0008(13) -0.0016(12) 0.0018(12)
C9 0.0371(19) 0.0284(17) 0.0231(14) 0.0043(14) -0.0057(13) -0.0026(12)
C10 0.0324(18) 0.0360(19) 0.0344(17) 0.0047(15) -0.0144(14) -0.0105(14)
C11 0.0240(17) 0.039(2) 0.0410(19) -0.0080(15) -0.0040(14) -0.0053(15)
C12 0.0275(17) 0.0347(18) 0.0248(15) -0.0040(14) -0.0010(13) -0.0006(13)
C13 0.0207(15) 0.0227(15) 0.0201(13) 0.0014(12) 0.0005(11) 0.0021(11)
C14 0.0281(17) 0.0262(17) 0.0282(15) -0.0018(13) -0.0065(13) 0.0007(12)
C15 0.040(2) 0.0235(17) 0.0315(16) 0.0071(14) -0.0043(14) -0.0013(13)
C16 0.0318(18) 0.0333(19) 0.0280(16) 0.0082(15) 0.0004(13) 0.0065(13)
C17 0.0275(18) 0.040(2) 0.0409(19) -0.0001(15) -0.0117(15) 0.0047(15)
C18 0.0331(18) 0.0279(17) 0.0338(17) -0.0012(14) -0.0116(14) -0.0021(13)
C19 0.0187(14) 0.0195(15) 0.0252(14) -0.0022(12) -0.0017(11) -0.0002(11)
C20 0.029(3) 0.022(5) 0.027(2) -0.005(3) -0.002(2) -0.001(3)
C21 0.024(3) 0.031(5) 0.036(4) 0.000(3) 0.007(2) -0.005(3)
C22 0.0221(17) 0.0325(19) 0.042(4) 0.0040(14) 0.0013(18) -0.0026(19)
C23 0.028(3) 0.032(5) 0.036(2) 0.003(3) -0.0085(19) 0.001(3)
C24 0.026(3) 0.019(5) 0.0274(16) -0.002(3) -0.0039(19) -0.001(3)
C19' 0.0187(14) 0.0195(15) 0.0252(14) -0.0022(12) -0.0017(11) -0.0002(11)
C20' 0.029(3) 0.022(5) 0.027(2) -0.005(3) -0.002(2) -0.001(3)
C21' 0.024(3) 0.031(5) 0.036(4) 0.000(3) 0.007(2) -0.005(3)
C22' 0.0221(17) 0.0325(19) 0.042(4) 0.0040(14) 0.0013(18) -0.0026(19)
C23' 0.028(3) 0.032(5) 0.036(2) 0.003(3) -0.0085(19) 0.001(3)
C24' 0.026(3) 0.019(5) 0.0274(16) -0.002(3) -0.0039(19) -0.001(3)
C25 0.0243(15) 0.0212(15) 0.0179(13) -0.0018(12) -0.0036(11) -0.0013(11)
C26 0.0241(16) 0.0304(18) 0.0300(16) 0.0007(13) 0.0001(13) 0.0040(13)
C27 0.0361(19) 0.0264(17) 0.0351(17) 0.0072(15) 0.0031(14) 0.0045(13)
C28 0.041(2) 0.0241(17) 0.0264(15) -0.0040(14) -0.0041(14) 0.0034(12)
C29 0.0263(17) 0.0307(18) 0.0424(19) -0.0059(14) -0.0078(14) 0.0071(14)
C30 0.0246(16) 0.0257(17) 0.0366(17) 0.0002(13) -0.0042(13) 0.0052(13)
C31 0.0215(15) 0.0223(15) 0.0198(13) 0.0022(12) -0.0011(11) 0.0012(11)
C32 0.042(2) 0.0274(17) 0.0241(15) -0.0072(15) -0.0009(14) -0.0007(12)
C33 0.067(3) 0.035(2) 0.0221(16) -0.0021(19) 0.0020(16) -0.0060(14)
C34 0.050(2) 0.036(2) 0.0252(16) 0.0091(17) 0.0111(15) 0.0043(14)
C35 0.0285(17) 0.0321(18) 0.0358(17) 0.0051(14) 0.0058(14) 0.0106(14)
C36 0.0224(16) 0.0271(17) 0.0323(16) -0.0002(13) -0.0013(13) 0.0023(13)
C37 0.0351(18) 0.0231(16) 0.0230(14) -0.0004(13) 0.0001(13) 0.0001(12)
C38 0.0309(18) 0.0339(18) 0.0236(15) -0.0013(14) 0.0021(13) -0.0032(13)
C39 0.039(2) 0.035(2) 0.042(2) -0.0059(16) -0.0059(16) -0.0054(15)
C40 0.071(3) 0.039(2) 0.065(3) -0.025(2) -0.018(2) 0.019(2)
C41 0.104(4) 0.057(3) 0.053(3) -0.038(3) -0.036(3) 0.033(2)
C42 0.073(3) 0.040(2) 0.0344(19) -0.020(2) -0.0204(19) 0.0131(16)
C43 0.0310(17) 0.0260(16) 0.0173(13) -0.0009(13) 0.0025(12) 0.0029(11)
C44 0.039(2) 0.040(2) 0.0304(17) 0.0116(16) -0.0044(15) -0.0064(14)
C45 0.037(2) 0.044(2) 0.0375(19) 0.0110(17) -0.0063(16) 0.0006(16)
C46 0.040(2) 0.038(2) 0.0304(17) -0.0053(16) -0.0123(15) 0.0032(14)
C47 0.047(2) 0.045(2) 0.0313(17) 0.0012(18) -0.0106(16) -0.0132(15)
C48 0.0322(18) 0.0349(19) 0.0272(16) 0.0048(15) -0.0022(13) -0.0075(13)
C49 0.0292(16) 0.0260(16) 0.0156(13) 0.0014(13) -0.0036(11) -0.0040(11)
C50 0.0290(17) 0.0337(18) 0.0232(14) -0.0046(14) -0.0011(12) -0.0061(12)
C51 0.0276(18) 0.040(2) 0.0381(18) -0.0029(15) -0.0006(14) -0.0159(15)
C52 0.0325(19) 0.043(2) 0.0361(18) 0.0125(16) -0.0128(15) -0.0194(16)
C53 0.051(2) 0.0303(19) 0.0259(16) 0.0084(16) -0.0092(15) -0.0037(13)
C54 0.040(2) 0.0304(18) 0.0204(14) 0.0022(15) 0.0003(13) 0.0024(12)
C55 0.0268(16) 0.0225(16) 0.0233(14) 0.0049(13) -0.0043(12) -0.0006(11)
C56 0.0291(17) 0.0240(16) 0.0290(15) 0.0037(13) -0.0087(13) -0.0021(12)
C57 0.046(2) 0.0299(18) 0.0221(15) 0.0065(15) -0.0087(14) -0.0029(12)
C58 0.049(2) 0.046(2) 0.0235(16) 0.0147(18) 0.0008(15) -0.0045(14)
C59 0.031(2) 0.072(3) 0.0317(18) 0.0142(19) 0.0047(15) -0.0032(18)
C60 0.0298(18) 0.058(2) 0.0246(16) 0.0061(17) -0.0047(14) -0.0022(15)
C61 0.0196(15) 0.0275(16) 0.0197(13) -0.0004(12) -0.0009(11) -0.0028(11)
C62 0.048(2) 0.0277(19) 0.054(2) -0.0013(17) -0.0228(19) -0.0033(16)
C63 0.049(2) 0.035(2) 0.063(3) -0.0093(18) -0.018(2) -0.0127(18)
C64 0.0283(18) 0.046(2) 0.0370(18) -0.0094(16) -0.0096(14) -0.0072(15)
C65 0.034(2) 0.048(2) 0.048(2) -0.0059(17) -0.0220(17) 0.0087(17)
C66 0.0306(18) 0.0302(18) 0.0422(19) -0.0081(15) -0.0153(15) 0.0062(14)
C67 0.0274(16) 0.0254(16) 0.0232(14) -0.0024(13) -0.0094(12) -0.0021(12)
C68 0.052(2) 0.0288(18) 0.0280(16) 0.0021(16) -0.0080(15) -0.0054(13)
C69 0.079(3) 0.0255(19) 0.042(2) 0.0049(19) -0.020(2) -0.0077(15)
C70 0.078(3) 0.033(2) 0.039(2) -0.020(2) -0.025(2) 0.0074(16)
C71 0.045(2) 0.044(2) 0.040(2) -0.0138(18) -0.0113(17) 0.0101(16)
C72 0.0297(18) 0.0336(19) 0.0388(18) -0.0013(15) -0.0059(14) 0.0044(14)
F1 0.076(4) 0.085(4) 0.040(3) -0.006(3) -0.018(2) -0.027(2)
F2 0.035(2) 0.062(3) 0.050(3) 0.007(2) 0.013(2) 0.001(2)
F3 0.074(3) 0.020(2) 0.064(3) 0.005(2) 0.015(3) 0.008(2)
O1 0.047(3) 0.063(4) 0.020(2) -0.023(3) 0.006(2) -0.012(2)
O2 0.042(4) 0.042(4) 0.054(4) 0.024(3) -0.003(3) 0.006(3)
O3 0.065(4) 0.040(3) 0.044(3) 0.012(3) 0.013(3) 0.001(2)
C73 0.026(3) 0.022(3) 0.045(4) -0.007(3) -0.003(3) 0.005(3)
C74 0.046(4) 0.023(4) 0.022(3) -0.003(3) -0.009(3) 0.010(3)
C75 0.042(5) 0.056(5) 0.029(4) -0.010(4) -0.001(3) -0.009(4)
C76 0.068(6) 0.043(5) 0.141(9) -0.035(5) -0.023(6) 0.052(6)
F1' 0.232(10) 0.293(11) 0.217(10) 0.045(9) -0.015(8) -0.056(9)
F2' 0.217(11) 0.239(11) 0.249(11) -0.049(9) -0.028(8) 0.065(9)
F3' 0.080(5) 0.128(6) 0.095(5) -0.025(4) -0.008(4) -0.014(4)
O1' 0.053(4) 0.085(5) 0.105(6) 0.009(4) -0.011(4) 0.035(4)
O2' 0.061(5) 0.058(5) 0.233(9) 0.004(4) -0.004(5) 0.011(5)
C73' 0.046(5) 0.079(6) 0.099(7) -0.012(5) -0.002(5) 0.014(6)
C74' 0.059(6) 0.120(9) 0.058(6) 0.010(7) -0.011(5) -0.018(7)
O3' 0.120(10) 0.105(10) 0.165(11) 0.001(8) -0.007(8) -0.010(8)
C75' 0.131(9) 0.111(9) 0.091(8) -0.006(8) -0.010(7) -0.007(7)
C76' 0.135(11) 0.119(11) 0.125(10) 0.046(8) 0.007(8) -0.014(8)

loop_
_atom_type_symbol
_atom_type_description
_atom_type_scat_dispersion_real
_atom_type_scat_dispersion_imag
_atom_type_scat_source
C C 0.0033 0.0016 'International Tables Vol C Tables 4.2.6.8 and 6.1.1.4'
H H 0.0000 0.0000 'International Tables Vol C Tables 4.2.6.8 and 6.1.1.4'
O O 0.0106 0.0060 'International Tables Vol C Tables 4.2.6.8 and 6.1.1.4'
F F 0.0171 0.0103 'International Tables Vol C Tables 4.2.6.8 and 6.1.1.4'
P P 0.1023 0.0942 'International Tables Vol C Tables 4.2.6.8 and 6.1.1.4'
Ag Ag -0.8971 1.1015 'International Tables Vol C Tables 4.2.6.8 and 6.1.1.4'

loop_
_geom_angle_atom_site_label_1
_geom_angle_atom_site_label_2
_geom_angle_atom_site_label_3
_geom_angle
P3 Ag1 P2 109.99(3)
P3 Ag1 P1 109.06(3)
P2 Ag1 P1 110.41(3)
P3 Ag1 P4 109.40(3)
P2 Ag1 P4 107.76(3)
P1 Ag1 P4 110.21(3)
P2 Ag1' P4 120.1(2)
P2 Ag1' P3 120.2(3)
P4 Ag1' P3 118.2(2)
C1 P1 C7 100.7(5)
C1 P1 C13 105.4(6)
C7 P1 C13 101.46(14)
C7 P1 C1' 103.6(5)
C13 P1 C1' 101.9(7)
C1 P1 Ag1 112.6(6)
C7 P1 Ag1 117.80(10)
C13 P1 Ag1 116.82(10)
C1' P1 Ag1 113.2(6)
C31 P2 C25 103.04(13)
C31 P2 C19 101.7(6)
C25 P2 C19 102.2(5)
C31 P2 C19' 101.5(6)
C25 P2 C19' 103.1(5)
C31 P2 Ag1' 120.35(19)
C25 P2 Ag1' 99.8(3)
C19 P2 Ag1' 125.9(6)
C19' P2 Ag1' 125.5(6)
C31 P2 Ag1 114.19(10)
C25 P2 Ag1 115.59(9)
C19 P2 Ag1 118.0(6)
C19' P2 Ag1 117.4(6)
C37 P3 C43 103.28(14)
C37 P3 C49 101.67(15)
C43 P3 C49 103.48(14)
C37 P3 Ag1' 100.4(3)
C43 P3 Ag1' 123.70(19)
C49 P3 Ag1' 120.55(18)
C37 P3 Ag1 116.44(10)
C43 P3 Ag1 116.33(10)
C49 P3 Ag1 113.73(9)
C61 P4 C67 101.70(14)
C61 P4 C55 102.81(14)
C67 P4 C55 102.49(14)
C61 P4 Ag1' 121.0(2)
C67 P4 Ag1' 101.6(3)
C55 P4 Ag1' 123.51(17)
C61 P4 Ag1 112.37(10)
C67 P4 Ag1 117.24(11)
C55 P4 Ag1 118.02(10)
C2 C1 C6 120.0
C2 C1 P1 117.9(11)
C6 C1 P1 122.0(11)
C1 C2 C3 120.0
C1 C2 H2 120.0
C3 C2 H2 120.0
C2 C3 C4 120.0
C2 C3 H3A 120.0
C4 C3 H3A 120.0
C5 C4 C3 120.0
C5 C4 H4 120.0
C3 C4 H4 120.0
C4 C5 C6 120.0
C4 C5 H5 120.0
C6 C5 H5 120.0
C5 C6 C1 120.0
C5 C6 H6 120.0
C1 C6 H6 120.0
C2' C1' C6' 120.0
C2' C1' P1 115.6(11)
C6' C1' P1 123.9(11)
C1' C2' C3' 120.0
C1' C2' H2' 120.0
C3' C2' H2' 120.0
C2' C3' C4' 120.0
C2' C3' H3'A 120.0
C4' C3' H3'A 120.0
C3' C4' C5' 120.0
C3' C4' H4' 120.0
C5' C4' H4' 120.0
C6' C5' C4' 120.0
C6' C5' H5' 120.0
C4' C5' H5' 120.0
C5' C6' C1' 120.0
C5' C6' H6' 120.0
C1' C6' H6' 120.0
C12 C7 C8 118.9(3)
C12 C7 P1 122.7(2)
C8 C7 P1 118.3(2)
C9 C8 C7 120.1(3)
C9 C8 H8 119.9
C7 C8 H8 119.9
C10 C9 C8 120.2(3)
C10 C9 H9 119.9
C8 C9 H9 119.9
C9 C10 C11 120.2(3)
C9 C10 H10 119.9
C11 C10 H10 119.9
C10 C11 C12 119.8(3)
C10 C11 H11 120.1
C12 C11 H11 120.1
C11 C12 C7 120.7(3)
C11 C12 H12 119.6
C7 C12 H12 119.6
C18 C13 C14 118.6(3)
C18 C13 P1 118.0(2)
C14 C13 P1 123.3(2)
C15 C14 C13 120.1(3)
C15 C14 H14 119.9
C13 C14 H14 119.9
C16 C15 C14 121.0(3)
C16 C15 H15 119.5
C14 C15 H15 119.5
C15 C16 C17 119.1(3)
C15 C16 H16 120.4
C17 C16 H16 120.4
C16 C17 C18 120.4(3)
C16 C17 H17 119.8
C18 C17 H17 119.8
C13 C18 C17 120.6(3)
C13 C18 H18 119.7
C17 C18 H18 119.7
C20 C19 C24 120.0
C20 C19 P2 119.7(10)
C24 C19 P2 120.3(10)
C19 C20 C21 120.0
C19 C20 H20 120.0
C21 C20 H20 120.0
C22 C21 C20 120.0
C22 C21 H21 120.0
C20 C21 H21 120.0
C23 C22 C21 120.0
C23 C22 H22 120.0
C21 C22 H22 120.0
C22 C23 C24 120.0
C22 C23 H23 120.0
C24 C23 H23 120.0
C23 C24 C19 120.0
C23 C24 H24 120.0
C19 C24 H24 120.0
C20' C19' C24' 120.0
C20' C19' P2 116.4(10)
C24' C19' P2 123.6(10)
C21' C20' C19' 120.0
C21' C20' H20B 120.0
C19' C20' H20B 120.0
C20' C21' C22' 120.0
C20' C21' H21B 120.0
C22' C21' H21B 120.0
C21' C22' C23' 120.0
C21' C22' H22B 120.0
C23' C22' H22B 120.0
C24' C23' C22' 120.0
C24' C23' H23B 120.0
C22' C23' H23B 120.0
C23' C24' C19' 120.0
C23' C24' H24B 120.0
C19' C24' H24B 120.0
C30 C25 C26 118.2(3)
C30 C25 P2 123.3(2)
C26 C25 P2 118.4(2)
C27 C26 C25 120.6(3)
C27 C26 H26 119.7
C25 C26 H26 119.7
C26 C27 C28 120.7(3)
C26 C27 H27 119.6
C28 C27 H27 119.6
C29 C28 C27 119.3(3)
C29 C28 H28 120.3
C27 C28 H28 120.3
C28 C29 C30 120.4(3)
C28 C29 H29 119.8
C30 C29 H29 119.8
C29 C30 C25 120.8(3)
C29 C30 H30 119.6
C25 C30 H30 119.6
C32 C31 C36 118.5(3)
C32 C31 P2 123.2(2)
C36 C31 P2 118.2(2)
C33 C32 C31 120.7(3)
C33 C32 H32 119.7
C31 C32 H32 119.7
C32 C33 C34 119.8(3)
C32 C33 H33 120.1
C34 C33 H33 120.1
C35 C34 C33 120.2(3)
C35 C34 H34 119.9
C33 C34 H34 119.9
C34 C35 C36 120.0(3)
C34 C35 H35 120.0
C36 C35 H35 120.0
C35 C36 C31 120.7(3)
C35 C36 H36 119.6
C31 C36 H36 119.6
C42 C37 C38 118.6(3)
C42 C37 P3 123.5(3)
C38 C37 P3 117.9(2)
C39 C38 C37 121.0(3)
C39 C38 H38 119.5
C37 C38 H38 119.5
C40 C39 C38 119.7(3)
C40 C39 H39 120.2
C38 C39 H39 120.2
C41 C40 C39 120.1(4)
C41 C40 H40 120.0
C39 C40 H40 120.0
C40 C41 C42 120.9(4)
C40 C41 H41 119.6
C42 C41 H41 119.6
C41 C42 C37 119.7(4)
C41 C42 H42 120.1
C37 C42 H42 120.1
C44 C43 C48 118.2(3)
C44 C43 P3 118.7(2)
C48 C43 P3 123.1(3)
C45 C44 C43 120.8(3)
C45 C44 H44 119.6
C43 C44 H44 119.6
C46 C45 C44 120.7(3)
C46 C45 H45 119.6
C44 C45 H45 119.6
C45 C46 C47 119.3(3)
C45 C46 H46 120.4
C47 C46 H46 120.4
C46 C47 C48 120.7(3)
C46 C47 H47 119.7
C48 C47 H47 119.7
C47 C48 C43 120.4(3)
C47 C48 H48 119.8
C43 C48 H48 119.8
C54 C49 C50 119.1(3)
C54 C49 P3 117.9(2)
C50 C49 P3 123.0(2)
C51 C50 C49 120.5(3)
C51 C50 H50 119.8
C49 C50 H50 119.8
C52 C51 C50 119.9(3)
C52 C51 H51 120.0
C50 C51 H51 120.0
C51 C52 C53 120.2(3)
C51 C52 H52 119.9
C53 C52 H52 119.9
C54 C53 C52 120.0(3)
C54 C53 H53 120.0
C52 C53 H53 120.0
C53 C54 C49 120.3(3)
C53 C54 H54 119.9
C49 C54 H54 119.9
C60 C55 C56 119.0(3)
C60 C55 P4 123.0(2)
C56 C55 P4 118.0(2)
C57 C56 C55 120.5(3)
C57 C56 H56 119.7
C55 C56 H56 119.7
C58 C57 C56 120.2(3)
C58 C57 H57 119.9
C56 C57 H57 119.9
C57 C58 C59 119.9(3)
C57 C58 H58 120.0
C59 C58 H58 120.0
C58 C59 C60 120.1(3)
C58 C59 H59 120.0
C60 C59 H59 120.0
C55 C60 C59 120.2(3)
C55 C60 H60 119.9
C59 C60 H60 119.9
C62 C61 C66 118.0(3)
C62 C61 P4 118.4(2)
C66 C61 P4 123.5(2)
C61 C62 C63 120.8(3)
C61 C62 H62 119.6
C63 C62 H62 119.6
C64 C63 C62 120.5(4)
C64 C63 H63 119.7
C62 C63 H63 119.7
C63 C64 C65 119.3(3)
C63 C64 H64 120.3
C65 C64 H64 120.3
C64 C65 C66 120.8(3)
C64 C65 H65 119.6
C66 C65 H65 119.6
C65 C66 C61 120.5(3)
C65 C66 H66 119.8
C61 C66 H66 119.8
C72 C67 C68 118.5(3)
C72 C67 P4 118.3(2)
C68 C67 P4 122.9(3)
C69 C68 C67 120.0(4)
C69 C68 H68 120.0
C67 C68 H68 120.0
C70 C69 C68 120.5(4)
C70 C69 H69 119.8
C68 C69 H69 119.8
C71 C70 C69 120.2(4)
C71 C70 H70 119.9
C69 C70 H70 119.9
C70 C71 C72 119.6(4)
C70 C71 H71 120.2
C72 C71 H71 120.2
C71 C72 C67 121.2(3)
C71 C72 H72 119.4
C67 C72 H72 119.4
O1 C73 O2 129.9(7)
O1 C73 C74 117.8(6)
O2 C73 C74 112.3(6)
F2 C74 F1 106.4(5)
F2 C74 F3 106.7(6)
F1 C74 F3 105.5(5)
F2 C74 C73 111.3(5)
F1 C74 C73 115.8(6)
F3 C74 C73 110.5(5)
O3 C75 C76 112.7(8)
O3 C75 H75A 109.0
C76 C75 H75A 109.0
O3 C75 H75B 109.0
C76 C75 H75B 109.0
H75A C75 H75B 107.8
C75 C76 H76A 109.5
C75 C76 H76B 109.5
H76A C76 H76B 109.5
C75 C76 H76C 109.5
H76A C76 H76C 109.5
H76B C76 H76C 109.5
O2' C73' O1' 129.4(10)
O2' C73' C74' 106.2(9)
O1' C73' C74' 124.4(10)
F2' C74' F3' 110.5(9)
F2' C74' F1' 116.9(10)
F3' C74' F1' 107.6(8)
F2' C74' C73' 99.9(12)
F3' C74' C73' 114.8(9)
F1' C74' C73' 107.2(11)
C75' O3' H3' 109.5
O3' C75' C76' 123.3(16)
O3' C75' H75C 106.5
C76' C75' H75C 106.5
O3' C75' H75D 106.5
C76' C75' H75D 106.5
H75C C75' H75D 106.5
C75' C76' H76D 109.5
C75' C76' H76E 109.5
H76D C76' H76E 109.5
C75' C76' H76F 109.5
H76D C76' H76F 109.5
H76E C76' H76F 109.5

loop_
_geom_bond_atom_site_label_1
_geom_bond_atom_site_label_2
_geom_bond_distance
Ag1 P3 2.6115(8)
Ag1 P2 2.6283(8)
Ag1 P1 2.6413(9)
Ag1 P4 2.6421(8)
Ag1' P2 2.433(6)
Ag1' P4 2.480(6)
Ag1' P3 2.517(6)
P1 C1 1.827(5)
P1 C7 1.828(3)
P1 C13 1.829(3)
P1 C1' 1.832(5)
P2 C31 1.821(3)
P2 C25 1.826(3)
P2 C19 1.834(5)
P2 C19' 1.836(5)
P3 C37 1.821(3)
P3 C43 1.823(3)
P3 C49 1.825(3)
P4 C61 1.826(3)
P4 C67 1.828(3)
P4 C55 1.834(3)
C1 C2 1.3900
C1 C6 1.3900
C2 C3 1.3900
C2 H2 0.9500
C3 C4 1.3900
C3 H3A 0.9500
C4 C5 1.3900
C4 H4 0.9500
C5 C6 1.3900
C5 H5 0.9500
C6 H6 0.9500
C1' C2' 1.3900
C1' C6' 1.3900
C2' C3' 1.3900
C2' H2' 0.9500
C3' C4' 1.3900
C3' H3'A 0.9500
C4' C5' 1.3900
C4' H4' 0.9500
C5' C6' 1.3900
C5' H5' 0.9500
C6' H6' 0.9500
C7 C12 1.389(4)
C7 C8 1.398(4)
C8 C9 1.391(4)
C8 H8 0.9500
C9 C10 1.378(5)
C9 H9 0.9500
C10 C11 1.385(5)
C10 H10 0.9500
C11 C12 1.387(4)
C11 H11 0.9500
C12 H12 0.9500
C13 C18 1.390(4)
C13 C14 1.397(4)
C14 C15 1.393(5)
C14 H14 0.9500
C15 C16 1.376(5)
C15 H15 0.9500
C16 C17 1.387(5)
C16 H16 0.9500
C17 C18 1.393(5)
C17 H17 0.9500
C18 H18 0.9500
C19 C20 1.3900
C19 C24 1.3900
C20 C21 1.3900
C20 H20 0.9500
C21 C22 1.3900
C21 H21 0.9500
C22 C23 1.3900
C22 H22 0.9500
C23 C24 1.3900
C23 H23 0.9500
C24 H24 0.9500
C19' C20' 1.3900
C19' C24' 1.3900
C20' C21' 1.3900
C20' H20B 0.9500
C21' C22' 1.3900
C21' H21B 0.9500
C22' C23' 1.3900
C22' H22B 0.9500
C23' C24' 1.3900
C23' H23B 0.9500
C24' H24B 0.9500
C25 C30 1.390(4)
C25 C26 1.392(4)
C26 C27 1.377(5)
C26 H26 0.9500
C27 C28 1.385(5)
C27 H27 0.9500
C28 C29 1.371(5)
C28 H28 0.9500
C29 C30 1.389(4)
C29 H29 0.9500
C30 H30 0.9500
C31 C32 1.390(4)
C31 C36 1.398(4)
C32 C33 1.387(4)
C32 H32 0.9500
C33 C34 1.387(5)
C33 H33 0.9500
C34 C35 1.374(5)
C34 H34 0.9500
C35 C36 1.382(4)
C35 H35 0.9500
C36 H36 0.9500
C37 C42 1.392(4)
C37 C38 1.395(4)
C38 C39 1.378(5)
C38 H38 0.9500
C39 C40 1.376(5)
C39 H39 0.9500
C40 C41 1.373(6)
C40 H40 0.9500
C41 C42 1.384(6)
C41 H41 0.9500
C42 H42 0.9500
C43 C44 1.390(5)
C43 C48 1.390(4)
C44 C45 1.383(5)
C44 H44 0.9500
C45 C46 1.366(5)
C45 H45 0.9500
C46 C47 1.379(5)
C46 H46 0.9500
C47 C48 1.386(5)
C47 H47 0.9500
C48 H48 0.9500
C49 C54 1.395(4)
C49 C50 1.395(4)
C50 C51 1.383(5)
C50 H50 0.9500
C51 C52 1.380(5)
C51 H51 0.9500
C52 C53 1.389(5)
C52 H52 0.9500
C53 C54 1.382(5)
C53 H53 0.9500
C54 H54 0.9500
C55 C60 1.384(5)
C55 C56 1.395(4)
C56 C57 1.383(4)
C56 H56 0.9500
C57 C58 1.377(5)
C57 H57 0.9500
C58 C59 1.384(5)
C58 H58 0.9500
C59 C60 1.396(5)
C59 H59 0.9500
C60 H60 0.9500
C61 C62 1.384(5)
C61 C66 1.384(4)
C62 C63 1.389(5)
C62 H62 0.9500
C63 C64 1.360(5)
C63 H63 0.9500
C64 C65 1.371(5)
C64 H64 0.9500
C65 C66 1.384(5)
C65 H65 0.9500
C66 H66 0.9500
C67 C72 1.391(5)
C67 C68 1.394(5)
C68 C69 1.390(5)
C68 H68 0.9500
C69 C70 1.381(6)
C69 H69 0.9500
C70 C71 1.373(6)
C70 H70 0.9500
C71 C72 1.387(5)
C71 H71 0.9500
C72 H72 0.9500
F1 C74 1.347(6)
F2 C74 1.337(7)
F3 C74 1.357(7)
O1 C73 1.189(6)
O2 C73 1.211(8)
O3 C75 1.442(8)
O3 H3 0.8400
C73 C74 1.516(8)
C75 C76 1.509(8)
C75 H75A 0.9900
C75 H75B 0.9900
C76 H76A 0.9800
C76 H76B 0.9800
C76 H76C 0.9800
F1' C74' 1.337(9)
F2' C74' 1.307(9)
F3' C74' 1.336(8)
O1' C73' 1.226(8)
O2' C73' 1.209(8)
C73' C74' 1.495(9)
O3' C75' 1.428(10)
O3' H3' 0.8400
C75' C76' 1.480(10)
C75' H75C 0.9900
C75' H75D 0.9900
C76' H76D 0.9800
C76' H76E 0.9800
C76' H76F 0.9800

loop_
_geom_hbond_atom_site_label_D
_geom_hbond_atom_site_label_H
_geom_hbond_atom_site_label_A
_geom_hbond_distance_DH
_geom_hbond_distance_HA
_geom_hbond_distance_DA
_geom_hbond_angle_DHA
O3 H3 O1 0.84 2.41 2.728(8) 103.6
O3' H3' O1' 0.84 2.03 2.72(2) 138.3

loop_
_geom_torsion_atom_site_label_1
_geom_torsion_atom_site_label_2
_geom_torsion_atom_site_label_3
_geom_torsion_atom_site_label_4
_geom_torsion
P3 Ag1 P1 C1 171.4(6)
P2 Ag1 P1 C1 -67.6(6)
P4 Ag1 P1 C1 51.3(6)
P3 Ag1 P1 C7 54.87(11)
P2 Ag1 P1 C7 175.83(11)
P4 Ag1 P1 C7 -65.24(11)
P3 Ag1 P1 C13 -66.35(10)
P2 Ag1 P1 C13 54.61(10)
P4 Ag1 P1 C13 173.54(10)
P3 Ag1 P1 C1' 175.8(6)
P2 Ag1 P1 C1' -63.3(6)
P4 Ag1 P1 C1' 55.7(6)
P4 Ag1' P2 C31 -29.2(6)
P3 Ag1' P2 C31 164.8(3)
P4 Ag1' P2 C25 82.3(5)
P3 Ag1' P2 C25 -83.7(5)
P4 Ag1' P2 C19 -164.8(7)
P3 Ag1' P2 C19 29.2(9)
P4 Ag1' P2 C19' -163.7(7)
P3 Ag1' P2 C19' 30.3(9)
P4 Ag1' P2 Ag1 -100.2(7)
P3 Ag1' P2 Ag1 93.8(7)
P3 Ag1 P2 C31 -178.70(11)
P1 Ag1 P2 C31 60.90(11)
P4 Ag1 P2 C31 -59.51(11)
P3 Ag1 P2 C25 -59.40(11)
P1 Ag1 P2 C25 -179.80(11)
P4 Ag1 P2 C25 59.79(11)
P3 Ag1 P2 C19 61.9(6)
P1 Ag1 P2 C19 -58.5(6)
P4 Ag1 P2 C19 -178.9(6)
P3 Ag1 P2 C19' 62.8(6)
P1 Ag1 P2 C19' -57.7(6)
P4 Ag1 P2 C19' -178.1(6)
P3 Ag1 P2 Ag1' -62.2(5)
P1 Ag1 P2 Ag1' 177.4(5)
P4 Ag1 P2 Ag1' 57.0(5)
P2 Ag1' P3 C37 80.6(5)
P4 Ag1' P3 C37 -85.6(4)
P2 Ag1' P3 C43 -165.6(3)
P4 Ag1' P3 C43 28.1(6)
P2 Ag1' P3 C49 -29.6(6)
P4 Ag1' P3 C49 164.1(3)
P2 Ag1' P3 Ag1 -98.5(7)
P4 Ag1' P3 Ag1 95.2(7)
P2 Ag1 P3 C37 56.35(13)
P1 Ag1 P3 C37 177.57(12)
P4 Ag1 P3 C37 -61.82(13)
P2 Ag1 P3 C43 178.52(11)
P1 Ag1 P3 C43 -60.27(12)
P4 Ag1 P3 C43 60.34(12)
P2 Ag1 P3 C49 -61.37(11)
P1 Ag1 P3 C49 59.85(11)
P4 Ag1 P3 C49 -179.54(11)
P2 Ag1 P3 Ag1' 57.3(5)
P1 Ag1 P3 Ag1' 178.5(5)
P4 Ag1 P3 Ag1' -60.9(5)
P2 Ag1' P4 C61 162.5(3)
P3 Ag1' P4 C61 -31.2(6)
P2 Ag1' P4 C67 -86.2(4)
P3 Ag1' P4 C67 80.1(4)
P2 Ag1' P4 C55 27.4(6)
P3 Ag1' P4 C55 -166.3(3)
P2 Ag1' P4 Ag1 101.8(7)
P3 Ag1' P4 Ag1 -91.9(6)
P3 Ag1 P4 C61 -61.85(11)
P2 Ag1 P4 C61 178.59(10)
P1 Ag1 P4 C61 58.05(11)
P3 Ag1 P4 C67 55.44(11)
P2 Ag1 P4 C67 -64.12(11)
P1 Ag1 P4 C67 175.35(10)
P3 Ag1 P4 C55 178.76(12)
P2 Ag1 P4 C55 59.20(12)
P1 Ag1 P4 C55 -61.33(12)
P3 Ag1 P4 Ag1' 64.2(5)
P2 Ag1 P4 Ag1' -55.4(5)
P1 Ag1 P4 Ag1' -175.9(5)
C7 P1 C1 C2 78.4(8)
C13 P1 C1 C2 -176.4(7)
C1' P1 C1 C2 -146(17)
Ag1 P1 C1 C2 -48.0(10)
C7 P1 C1 C6 -104.8(6)
C13 P1 C1 C6 0.3(8)
C1' P1 C1 C6 30(16)
Ag1 P1 C1 C6 128.8(6)
C6 C1 C2 C3 0.0
P1 C1 C2 C3 176.8(12)
C1 C2 C3 C4 0.0
C2 C3 C4 C5 0.0
C3 C4 C5 C6 0.0
C4 C5 C6 C1 0.0
C2 C1 C6 C5 0.0
P1 C1 C6 C5 -176.7(12)
C1 P1 C1' C2' 42(16)
C7 P1 C1' C2' 87.7(8)
C13 P1 C1' C2' -167.3(7)
Ag1 P1 C1' C2' -41.0(9)
C1 P1 C1' C6' -129(17)
C7 P1 C1' C6' -83.8(7)
C13 P1 C1' C6' 21.2(8)
Ag1 P1 C1' C6' 147.5(5)
C6' C1' C2' C3' 0.0
P1 C1' C2' C3' -171.8(11)
C1' C2' C3' C4' 0.0
C2' C3' C4' C5' 0.0
C3' C4' C5' C6' 0.0
C4' C5' C6' C1' 0.0
C2' C1' C6' C5' 0.0
P1 C1' C6' C5' 171.1(13)
C1 P1 C7 C12 21.1(7)
C13 P1 C7 C12 -87.2(3)
C1' P1 C7 C12 18.1(7)
Ag1 P1 C7 C12 143.9(2)
C1 P1 C7 C8 -162.3(7)
C13 P1 C7 C8 89.4(3)
C1' P1 C7 C8 -165.2(7)
Ag1 P1 C7 C8 -39.5(3)
C12 C7 C8 C9 0.7(5)
P1 C7 C8 C9 -176.1(2)
C7 C8 C9 C10 0.3(5)
C8 C9 C10 C11 -1.3(5)
C9 C10 C11 C12 1.2(5)
C10 C11 C12 C7 -0.2(5)
C8 C7 C12 C11 -0.7(5)
P1 C7 C12 C11 175.9(3)
C1 P1 C13 C18 87.4(6)
C7 P1 C13 C18 -168.0(2)
C1' P1 C13 C18 85.3(6)
Ag1 P1 C13 C18 -38.6(3)
C1 P1 C13 C14 -95.8(6)
C7 P1 C13 C14 8.8(3)
C1' P1 C13 C14 -97.8(6)
Ag1 P1 C13 C14 138.3(2)
C18 C13 C14 C15 0.7(4)
P1 C13 C14 C15 -176.2(2)
C13 C14 C15 C16 -0.1(5)
C14 C15 C16 C17 -0.2(5)
C15 C16 C17 C18 -0.1(5)
C14 C13 C18 C17 -1.0(5)
P1 C13 C18 C17 176.0(3)
C16 C17 C18 C13 0.8(5)
C31 P2 C19 C20 -156.3(6)
C25 P2 C19 C20 97.4(6)
C19' P2 C19 C20 -8E1(8)
Ag1' P2 C19 C20 -14.4(10)
Ag1 P2 C19 C20 -30.6(8)
C31 P2 C19 C24 21.1(8)
C25 P2 C19 C24 -85.2(7)
C19' P2 C19 C24 10E1(8)
Ag1' P2 C19 C24 163.0(6)
Ag1 P2 C19 C24 146.8(6)
C24 C19 C20 C21 0.0
P2 C19 C20 C21 177.5(11)
C19 C20 C21 C22 0.0
C20 C21 C22 C23 0.0
C21 C22 C23 C24 0.0
C22 C23 C24 C19 0.0
C20 C19 C24 C23 0.0
P2 C19 C24 C23 -177.4(11)
C31 P2 C19' C20' -172.4(5)
C25 P2 C19' C20' 81.1(6)
C19 P2 C19' C20' 8E1(8)
Ag1' P2 C19' C20' -31.3(9)
Ag1 P2 C19' C20' -47.3(7)
C31 P2 C19' C24' 6.7(8)
C25 P2 C19' C24' -99.8(7)
C19 P2 C19' C24' -10E1(8)
Ag1' P2 C19' C24' 147.8(6)
Ag1 P2 C19' C24' 131.8(6)
C24' C19' C20' C21' 0.0
P2 C19' C20' C21' 179.1(11)
C19' C20' C21' C22' 0.0
C20' C21' C22' C23' 0.0
C21' C22' C23' C24' 0.0
C22' C23' C24' C19' 0.0
C20' C19' C24' C23' 0.0
P2 C19' C24' C23' -179.1(11)
C31 P2 C25 C30 -109.2(3)
C19 P2 C25 C30 -4.0(7)
C19' P2 C25 C30 -3.9(7)
Ag1' P2 C25 C30 126.3(3)
Ag1 P2 C25 C30 125.5(2)
C31 P2 C25 C26 72.5(2)
C19 P2 C25 C26 177.8(7)
C19' P2 C25 C26 177.8(7)
Ag1' P2 C25 C26 -52.0(3)
Ag1 P2 C25 C26 -52.7(2)
C30 C25 C26 C27 0.5(4)
P2 C25 C26 C27 178.8(2)
C25 C26 C27 C28 -0.3(5)
C26 C27 C28 C29 -0.3(5)
C27 C28 C29 C30 0.8(5)
C28 C29 C30 C25 -0.7(5)
C26 C25 C30 C29 0.1(5)
P2 C25 C30 C29 -178.2(2)
C25 P2 C31 C32 16.6(3)
C19 P2 C31 C32 -89.1(6)
C19' P2 C31 C32 -90.0(6)
Ag1' P2 C31 C32 126.3(4)
Ag1 P2 C31 C32 142.7(2)
C25 P2 C31 C36 -166.7(2)
C19 P2 C31 C36 87.6(6)
C19' P2 C31 C36 86.7(6)
Ag1' P2 C31 C36 -57.0(4)
Ag1 P2 C31 C36 -40.6(3)
C36 C31 C32 C33 -1.6(5)
P2 C31 C32 C33 175.1(3)
C31 C32 C33 C34 0.1(6)
C32 C33 C34 C35 1.6(6)
C33 C34 C35 C36 -1.7(5)
C34 C35 C36 C31 0.1(5)
C32 C31 C36 C35 1.6(5)
P2 C31 C36 C35 -175.3(2)
C43 P3 C37 C42 6.6(4)
C49 P3 C37 C42 -100.5(3)
Ag1' P3 C37 C42 135.1(4)
Ag1 P3 C37 C42 135.4(3)
C43 P3 C37 C38 -175.3(3)
C49 P3 C37 C38 77.7(3)
Ag1' P3 C37 C38 -46.7(3)
Ag1 P3 C37 C38 -46.5(3)
C42 C37 C38 C39 1.0(5)
P3 C37 C38 C39 -177.2(3)
C37 C38 C39 C40 0.1(6)
C38 C39 C40 C41 -1.3(7)
C39 C40 C41 C42 1.3(9)
C40 C41 C42 C37 -0.2(8)
C38 C37 C42 C41 -1.0(6)
P3 C37 C42 C41 177.2(4)
C37 P3 C43 C44 81.1(3)
C49 P3 C43 C44 -173.2(3)
Ag1' P3 C43 C44 -31.2(4)
Ag1 P3 C43 C44 -47.8(3)
C37 P3 C43 C48 -100.8(3)
C49 P3 C43 C48 4.9(3)
Ag1' P3 C43 C48 146.9(4)
Ag1 P3 C43 C48 130.3(3)
C48 C43 C44 C45 0.6(5)
P3 C43 C44 C45 178.8(3)
C43 C44 C45 C46 -0.7(6)
C44 C45 C46 C47 0.1(6)
C45 C46 C47 C48 0.5(6)
C46 C47 C48 C43 -0.5(6)
C44 C43 C48 C47 0.0(5)
P3 C43 C48 C47 -178.1(3)
C37 P3 C49 C54 -164.6(2)
C43 P3 C49 C54 88.5(3)
Ag1' P3 C49 C54 -55.0(4)
Ag1 P3 C49 C54 -38.7(3)
C37 P3 C49 C50 14.2(3)
C43 P3 C49 C50 -92.7(3)
Ag1' P3 C49 C50 123.8(4)
Ag1 P3 C49 C50 140.2(2)
C54 C49 C50 C51 0.6(4)
P3 C49 C50 C51 -178.2(2)
C49 C50 C51 C52 0.1(5)
C50 C51 C52 C53 -0.8(5)
C51 C52 C53 C54 0.8(5)
C52 C53 C54 C49 -0.1(5)
C50 C49 C54 C53 -0.6(5)
P3 C49 C54 C53 178.3(2)
C61 P4 C55 C60 6.4(3)
C67 P4 C55 C60 -98.9(3)
Ag1' P4 C55 C60 148.0(4)
Ag1 P4 C55 C60 130.7(3)
C61 P4 C55 C56 -172.8(2)
C67 P4 C55 C56 81.9(3)
Ag1' P4 C55 C56 -31.3(4)
Ag1 P4 C55 C56 -48.6(3)
C60 C55 C56 C57 0.7(5)
P4 C55 C56 C57 -180.0(2)
C55 C56 C57 C58 0.3(5)
C56 C57 C58 C59 -0.6(6)
C57 C58 C59 C60 -0.1(6)
C56 C55 C60 C59 -1.5(5)
P4 C55 C60 C59 179.3(3)
C58 C59 C60 C55 1.2(6)
C67 P4 C61 C62 -163.8(3)
C55 P4 C61 C62 90.3(3)
Ag1' P4 C61 C62 -52.5(4)
Ag1 P4 C61 C62 -37.6(3)
C67 P4 C61 C66 15.5(3)
C55 P4 C61 C66 -90.4(3)
Ag1' P4 C61 C66 126.8(4)
Ag1 P4 C61 C66 141.7(3)
C66 C61 C62 C63 0.4(6)
P4 C61 C62 C63 179.8(3)
C61 C62 C63 C64 -0.1(6)
C62 C63 C64 C65 0.0(6)
C63 C64 C65 C66 -0.1(6)
C64 C65 C66 C61 0.4(6)
C62 C61 C66 C65 -0.6(5)
P4 C61 C66 C65 -179.9(3)
C61 P4 C67 C72 96.1(3)
C55 P4 C67 C72 -157.7(2)
Ag1' P4 C67 C72 -29.2(3)
Ag1 P4 C67 C72 -26.8(3)
C61 P4 C67 C68 -78.6(3)
C55 P4 C67 C68 27.5(3)
Ag1' P4 C67 C68 156.0(3)
Ag1 P4 C67 C68 158.4(2)
C72 C67 C68 C69 -1.9(5)
P4 C67 C68 C69 172.8(3)
C67 C68 C69 C70 0.8(5)
C68 C69 C70 C71 0.9(6)
C69 C70 C71 C72 -1.5(6)
C70 C71 C72 C67 0.3(5)
C68 C67 C72 C71 1.4(5)
P4 C67 C72 C71 -173.6(3)
O1 C73 C74 F2 85.3(7)
O2 C73 C74 F2 -93.6(9)
O1 C73 C74 F1 -153.1(6)
O2 C73 C74 F1 28.0(10)
O1 C73 C74 F3 -33.1(8)
O2 C73 C74 F3 148.0(8)
O2' C73' C74' F2' 31.8(12)
O1' C73' C74' F2' -147.3(12)
O2' C73' C74' F3' -86.3(12)
O1' C73' C74' F3' 94.5(13)
O2' C73' C74' F1' 154.2(11)
O1' C73' C74' F1' -25.0(15)
